data_9017731
loop_
_publ_author_name
'Biagioni, C.'
'Bonaccorsi, E.'
'Perchiazzi, N.'
'Halenius, U.'
'Zaccarini, F.'

_publ_section_title
;
 Derbylite and graeserite from the Monte Arsiccio mine, Apuan Alps, Tuscany, Italy:
 occurrence and crystal-chemistry
;
_journal_name_full 'Mineralogical Magazine'
_journal_page_first 766
_journal_page_last 777
_journal_volume 84
_journal_year 2020
_chemical_compound_source 'Monte Arsiccio mine, Apuan Alps, Italy'
_chemical_formula_sum 'Ba0.045 Fe3.928 H O14 Sb Ti3.072'
_chemical_name_mineral Derbylite
_space_group_IT_number 11
_space_group_name_Hall '-P 2yb'
_space_group_name_H-M_alt 'P 1 21/m 1'
_symmetry_space_group_name_H-M 'P 1 21/m 1'
_cell_angle_alpha 90
_cell_angle_beta 104.820
_cell_angle_gamma 90
_cell_formula_units_Z 2
_cell_length_a 7.1690
_cell_length_b 14.3515
_cell_length_c 4.9867
_cell_volume 495.994
_database_code_amcsd 0020902
_exptl_crystal_density_diffrn 4.816
_cod_data_source_file inputs/fixed/downloads/18/18638.cif
_cod_data_source_block 18638
_cod_original_formula_sum 'Ti3.072 Fe3.928 Sb O14 Ba.045 H'
_cod_database_code 9017731

loop_
_space_group_symop_operation_xyz
x,y,z
x,1/2-y,z
-x,1/2+y,-z
-x,-y,-z

loop_
_atom_site_aniso_label
_atom_site_aniso_U_11
_atom_site_aniso_U_22
_atom_site_aniso_U_33
_atom_site_aniso_U_12
_atom_site_aniso_U_13
_atom_site_aniso_U_23
TiM1 0.00820 0.00750 0.00730 0.00000 0.00240 0.00000
FeM1 0.00820 0.00750 0.00730 0.00000 0.00240 0.00000
FeM2 0.00760 0.00850 0.00730 -0.00002 0.00212 -0.00041
FeM3 0.00710 0.00750 0.00690 0.00140 0.00259 0.00049
TiM3 0.00710 0.00750 0.00690 0.00140 0.00259 0.00049
FeM4 0.00740 0.00810 0.00650 -0.00154 0.00249 -0.00058
TiM4 0.00740 0.00810 0.00650 -0.00154 0.00249 -0.00058
SbA 0.00699 0.00761 0.01690 0.00000 0.00137 0.00000
SbB 0.00699 0.00761 0.01690 0.00000 0.00137 0.00000
O1 0.00720 0.01040 0.00960 0.00000 0.00370 0.00000
O2 0.00710 0.00680 0.00680 -0.00110 0.00180 0.00070
O3 0.01120 0.00750 0.00820 0.00180 0.00290 -0.00050
O4 0.00890 0.00730 0.01230 -0.00050 0.00430 -0.00130
O5 0.00560 0.00810 0.00410 -0.00020 0.00110 0.00040
O6 0.00710 0.00800 0.00650 0.00190 0.00160 -0.00030
O7 0.00900 0.00810 0.00910 -0.00180 0.00220 0.00010
O-H8 0.00640 0.00990 0.01000 0.00000 0.00340 0.00000

loop_
_atom_site_label
_atom_site_fract_x
_atom_site_fract_y
_atom_site_fract_z
_atom_site_occupancy
_atom_site_U_iso_or_equiv
_atom_site_type_symbol
_atom_site_attached_hydrogens
TiM1 0.49648 0.25000 0.74815 0.32000 0.00760 Ti 0
FeM1 0.49648 0.25000 0.74815 0.68000 0.00760 Fe 0
FeM2 0.50351 0.13033 0.24692 1.00000 0.00774 Fe 0
FeM3 0.81023 0.05935 0.86972 0.29700 0.00704 Fe 0
TiM3 0.81023 0.05935 0.86972 0.70300 0.00704 Ti 0
FeM4 0.81636 -0.06277 0.37392 0.32700 0.00719 Fe 0
TiM4 0.81636 -0.06277 0.37392 0.67300 0.00719 Ti 0
SbA 0.07554 0.25000 0.04451 0.75390 0.01080 Sb 0
SbB 0.92230 0.25000 0.45700 0.24610 0.01080 Sb 0
O1 0.34680 0.25000 0.02960 1.00000 0.00880 O 0
O2 0.68000 -0.04488 -0.00900 1.00000 0.00690 O 0
O3 0.66280 0.15142 -0.02970 1.00000 0.00890 O 0
O4 0.00140 0.15077 0.75980 1.00000 0.00920 O 0
O5 0.00040 0.03653 0.25070 1.00000 0.00590 O 0
O6 0.68210 0.04397 0.48840 1.00000 0.00720 O 0
O7 0.33420 0.15141 0.51830 1.00000 0.00880 O 0
O-H8 0.64370 0.25000 0.45760 1.00000 0.00850 O 1
Ba 0.00050 0.25000 0.24750 0.04460 0.01140 Ba 0

loop_
_cod_changelog_entry_id
_cod_changelog_entry_author
_cod_changelog_entry_date
_cod_changelog_entry_text
1
;cod-tools version 3.8.0
Id: cif_guess_AMCSD_atom_types 9581 2023-05-17 12:35:41Z saulius
;
2023-05-18T11:43:25+03:00
;Derived atom types and hydrogen counts
from atom names that follow the AMCSD naming convention
(Wat == water, O-H == hydroxyl).
;

loop_
_cod_related_entry_id
_cod_related_entry_database
_cod_related_entry_code
1 AMCSD 0020902
